data_1530706
loop_
_publ_author_name
'Sato, M.'
'Onoda, M.'
'Matsuda, Y.'

_publ_section_title
;
 Structural transitions in Mon O3n-1 (n=9 and 10)
;
_journal_name_full 'Journal of Physics C'
_journal_page_first 4763
_journal_page_last 4771
_journal_volume 20
_journal_year 1987
_chemical_formula_sum 'Mo9 O26'
_space_group_IT_number 15
_symmetry_space_group_name_Hall '-C 2yc'
_symmetry_space_group_name_H-M 'C 1 2/c 1'
_cell_angle_alpha 90
_cell_angle_beta 95.47
_cell_angle_gamma 90
_cell_formula_units_Z 8
_cell_length_a 29.194
_cell_length_b 8.083
_cell_length_c 16.816
_cell_volume 3950.087
_citation_journal_id_ASTM JPSOAW
_cod_data_source_file Sato_JPSOAW_1987_1518.cif
_cod_data_source_block Mo9O26
_cod_database_code 1530706

loop_
_symmetry_equiv_pos_as_xyz
x,y,z
-x,y,-z+1/2
-x,-y,-z
x,-y,z-1/2
x+1/2,y+1/2,z
-x+1/2,y+1/2,-z+1/2
-x+1/2,-y+1/2,-z
x+1/2,-y+1/2,z-1/2

loop_
_atom_site_label
_atom_site_type_symbol
_atom_site_fract_x
_atom_site_fract_y
_atom_site_fract_z
_atom_site_occupancy
_atom_site_U_iso_or_equiv
O11 O-2 0.25 0.25 0.5 1 0.0
O10 O-2 0.25 0.25 0 1 0.0
O6 O-2 0.4197 0.0015 0.3796 1 0.0
Mo2 Mo+5 0.3061 0.2078 0.45726 1 0.0
O24 O-2 0.4617 0.2607 0.4671 1 0.0
O8 O-2 0.4773 -0.0007 0.0737 1 0.0
O9 O-2 0.024 -0.0124 0.4154 1 0.0
O7 O-2 0.0799 0.0108 0.1387 1 0.0
O5 O-2 0.1311 -0.0063 0.3275 1 0.0
O18 O-2 0.3678 0.2536 0.4138 1 0.0
Mo9 Mo+5 0.02368 0.20127 0.41681 1 0.0
O16 O-2 0.3361 0.2727 0.0626 1 0.0
Mo5 Mo+5 0.1389 0.20574 0.33703 1 0.0
Mo8 Mo+5 0.47676 0.20779 0.08313 1 0.0
O3 O-2 0.1974 -0.0055 0.0565 1 0.0
O23 O-2 0.0754 0.2481 0.3769 1 0.0
O26 O-2 0.4813 0.2458 0.3327 1 0.0
Mo4 Mo+5 0.35982 0.20419 0.16008 1 0.0
Mo1 Mo+5 0.25033 0.29156 0.25091 1 0.0
O14 O-2 0.3083 0.2437 0.204 1 0.0
O27 O-2 0.0198 0.2452 0.1666 1 0.0
Mo6 Mo+5 0.41734 0.29349 0.3665 1 0.0
O17 O-2 0.1629 0.2202 0.4419 1 0.0
O13 O-2 0.2187 0.2741 0.1457 1 0.0
O2 O-2 0.3123 -0.0038 0.4695 1 0.0
O22 O-2 0.4226 0.2415 0.12 1 0.0
O15 O-2 0.1937 0.2459 0.2922 1 0.0
Mo7 Mo+5 0.08243 0.29429 0.1315 1 0.0
O20 O-2 0.3938 0.2308 0.2651 1 0.0
O12 O-2 0.2794 0.2199 0.3533 1 0.0
O21 O-2 0.1061 0.2726 0.2307 1 0.0
O4 O-2 0.3584 -0.0093 0.1531 1 0.0
Mo3 Mo+5 0.195 0.20747 0.04625 1 0.0
O1 O-2 0.2478 0.004 0.2355 1 0.0
O19 O-2 0.1332 0.2517 0.0785 1 0.0
O25 O-2 0.0404 0.2442 0.0275 1 0.0
